data_4302233
loop_
_publ_author_name
'Scott D. Bunge'
'Jesus A. Ocana'
'Travis L. Cleland'
'Jennifer L. Steele'

_publ_contact_author_address
;Kent State University
Chemistry Department
PO Box 5190
Kent, OH 44242, USA
;
_publ_contact_author_email sbunge@kent.edu
_publ_contact_author_fax '330 672 3816'
_publ_contact_author_name 'Scott D. Bunge'
_publ_contact_author_phone '330 672 9445'
_publ_section_title
;
Synthetic, Structural, and Theoretical Investigation of Guanidinate
Complexes Containing Planar Cu6 Cores
;
_journal_name_full 'Inorganic Chemistry'
_journal_page_first 4619
_journal_page_last 4621
_journal_paper_doi 10.1021/ic9003627
_journal_volume 48
_journal_year 2009
_chemical_formula_sum 'C42 H96 Cu6 N18'
_chemical_formula_weight 1234.61
_chemical_name_common '[Cu(DEDDMG)]6 (1)'
_chemical_name_systematic
;
Hexakis((\m~2~-Diethyldimethylguanidino-N)-copper(i))
;
_space_group_IT_number 15
_symmetry_cell_setting monoclinic
_symmetry_space_group_name_Hall '-C 2yc'
_symmetry_space_group_name_H-M 'C 1 2/c 1'
_atom_sites_solution_hydrogens geom
_atom_sites_solution_primary direct
_atom_sites_solution_secondary difmap
_audit_creation_method SHELXL-97
_cell_angle_alpha 90.00
_cell_angle_beta 106.834(2)
_cell_angle_gamma 90.00
_cell_formula_units_Z 4
_cell_length_a 21.9704(19)
_cell_length_b 13.0146(12)
_cell_length_c 20.8282(19)
_cell_measurement_reflns_used 4822
_cell_measurement_temperature 100(2)
_cell_measurement_theta_max 24.11
_cell_measurement_theta_min 2.37
_cell_volume 5700.3(9)
_computing_cell_refinement 'Bruker SMART'
_computing_data_collection 'Bruker SMART'
_computing_data_reduction 'Bruker SAINT'
_computing_molecular_graphics 'Bruker SHELXTL'
_computing_publication_material 'Bruker SHELXTL'
_computing_structure_refinement 'SHELXL-97 (Sheldrick, 1997)'
_computing_structure_solution 'SHELXS-97 (Sheldrick, 1990)'
_diffrn_ambient_temperature 100(2)
_diffrn_measured_fraction_theta_full 1.000
_diffrn_measured_fraction_theta_max 1.000
_diffrn_measurement_device_type 'CCD area detector'
_diffrn_measurement_method 'phi and omega scans'
_diffrn_radiation_monochromator graphite
_diffrn_radiation_source 'fine-focus sealed tube'
_diffrn_radiation_type MoK\a
_diffrn_radiation_wavelength 0.71073
_diffrn_reflns_av_R_equivalents 0.0495
_diffrn_reflns_av_sigmaI/netI 0.0397
_diffrn_reflns_limit_h_max 26
_diffrn_reflns_limit_h_min -26
_diffrn_reflns_limit_k_max 15
_diffrn_reflns_limit_k_min -15
_diffrn_reflns_limit_l_max 25
_diffrn_reflns_limit_l_min -25
_diffrn_reflns_number 23605
_diffrn_reflns_theta_full 25.50
_diffrn_reflns_theta_max 25.50
_diffrn_reflns_theta_min 1.84
_exptl_absorpt_coefficient_mu 2.244
_exptl_absorpt_correction_T_max 0.9156
_exptl_absorpt_correction_T_min 0.6501
_exptl_absorpt_correction_type multi-scan
_exptl_absorpt_process_details SADABS
_exptl_crystal_colour colorless
_exptl_crystal_density_diffrn 1.439
_exptl_crystal_density_meas ?
_exptl_crystal_density_method .
_exptl_crystal_description irregular
_exptl_crystal_F_000 2592
_exptl_crystal_size_max 0.21
_exptl_crystal_size_mid 0.08
_exptl_crystal_size_min 0.04
_refine_diff_density_max 0.742
_refine_diff_density_min -0.315
_refine_diff_density_rms 0.096
_refine_ls_extinction_method none
_refine_ls_goodness_of_fit_ref 0.813
_refine_ls_hydrogen_treatment constr
_refine_ls_matrix_type full
_refine_ls_number_parameters 310
_refine_ls_number_reflns 5327
_refine_ls_number_restraints 0
_refine_ls_restrained_S_all 0.813
_refine_ls_R_factor_all 0.0512
_refine_ls_R_factor_gt 0.0337
_refine_ls_shift/su_max 0.008
_refine_ls_shift/su_mean 0.001
_refine_ls_structure_factor_coef Fsqd
_refine_ls_weighting_details 'calc w=1/[\s^2^(Fo^2^)+(0.1000P)^2^+0.0000P] where P=(Fo^2^+2Fc^2^)/3'
_refine_ls_weighting_scheme calc
_refine_ls_wR_factor_gt 0.0981
_refine_ls_wR_factor_ref 0.1139
_reflns_number_gt 4166
_reflns_number_total 5327
_reflns_threshold_expression >2sigma(I)
_cod_data_source_file ic9003627_si_002_1.cif
_cod_data_source_block tc015_monoc
_cod_depositor_comments
;
The following automatic conversions were performed:
'_symmetry_cell_setting' value 'Monoclinic' changed to 'monoclinic'
according to '/home/saulius/struct/CIF-dictionaries/cif_core.dic'
dictionary named 'cif_core.dic' version 2.4.1 from
2010-06-29.

'_exptl_absorpt_correction_type' value 'MULTI-SCAN' changed
to 'multi-scan' according to
'/home/saulius/struct/CIF-dictionaries/cif_core.dic' dictionary named
'cif_core.dic' version 2.4.1 from 2010-06-29.

Automatic conversion script
Id: cif_fix_enum 1527 2010-12-29 10:47:43Z saulius 
;
_cod_original_sg_symbol_H-M 'C 2/c'
_cod_database_code 4302233

loop_
_symmetry_equiv_pos_as_xyz
'x, y, z'
'-x, y, -z+1/2'
'x+1/2, y+1/2, z'
'-x+1/2, y+1/2, -z+1/2'
'-x, -y, -z'
'x, -y, z-1/2'
'-x+1/2, -y+1/2, -z'
'x+1/2, -y+1/2, z-1/2'

loop_
_atom_site_label
_atom_site_type_symbol
_atom_site_fract_x
_atom_site_fract_y
_atom_site_fract_z
_atom_site_U_iso_or_equiv
_atom_site_adp_type
_atom_site_occupancy
_atom_site_symmetry_multiplicity
_atom_site_calc_flag
_atom_site_refinement_flags
_atom_site_disorder_assembly
_atom_site_disorder_group
Cu1 Cu 0.083352(19) 0.84139(3) 1.011694(19) 0.01542(13) Uani 1 1 d . . .
Cu2 Cu 0.123054(19) 1.04058(3) 1.01077(2) 0.01569(13) Uani 1 1 d . . .
Cu3 Cu -0.041487(19) 0.79981(3) 0.99421(2) 0.01529(13) Uani 1 1 d . . .
N1 N 0.09701(13) 1.1570(2) 0.95912(14) 0.0158(6) Uani 1 1 d . . .
N2 N 0.13562(13) 1.1388(2) 0.86425(14) 0.0170(6) Uani 1 1 d . . .
N3 N 0.10289(14) 1.2993(2) 0.89038(14) 0.0167(6) Uani 1 1 d . . .
N4 N 0.14462(13) 0.9264(2) 1.06599(14) 0.0161(6) Uani 1 1 d . . .
N5 N 0.24377(13) 0.9718(2) 1.14256(15) 0.0196(6) Uani 1 1 d . . .
N6 N 0.18658(13) 0.8352(2) 1.16853(14) 0.0163(6) Uani 1 1 d . . .
N7 N 0.02008(13) 0.7638(2) 0.95337(14) 0.0169(6) Uani 1 1 d . . .
N8 N 0.07559(14) 0.6566(2) 0.89761(15) 0.0214(7) Uani 1 1 d . . .
N9 N -0.03421(14) 0.6728(2) 0.85380(14) 0.0177(6) Uani 1 1 d . . .
C1 C 0.11084(15) 1.1946(2) 0.90894(16) 0.0139(7) Uani 1 1 d . . .
C2 C 0.06976(18) 1.3256(3) 0.82086(17) 0.0215(8) Uani 1 1 d . . .
H2A H 0.0738 1.2689 0.7914 0.032 Uiso 1 1 calc R . .
H2B H 0.0886 1.3879 0.8082 0.032 Uiso 1 1 calc R . .
H2C H 0.0247 1.3378 0.8163 0.032 Uiso 1 1 calc R . .
C3 C 0.08955(18) 1.3709(3) 0.93782(18) 0.0217(8) Uani 1 1 d . . .
H3A H 0.0455 1.3621 0.9387 0.033 Uiso 1 1 calc R . .
H3B H 0.0957 1.4413 0.9242 0.033 Uiso 1 1 calc R . .
H3C H 0.1185 1.3577 0.9826 0.033 Uiso 1 1 calc R . .
C4 C 0.13370(17) 1.0272(3) 0.86623(18) 0.0204(8) Uani 1 1 d . . .
H4A H 0.1553 1.0038 0.9124 0.025 Uiso 1 1 calc R . .
H4B H 0.1575 0.9992 0.8364 0.025 Uiso 1 1 calc R . .
C5 C 0.06664(18) 0.9844(3) 0.84486(19) 0.0253(8) Uani 1 1 d . . .
H5A H 0.0434 1.0092 0.8755 0.038 Uiso 1 1 calc R . .
H5B H 0.0683 0.9092 0.8461 0.038 Uiso 1 1 calc R . .
H5C H 0.0449 1.0073 0.7991 0.038 Uiso 1 1 calc R . .
C6 C 0.19445(17) 1.1787(3) 0.85294(18) 0.0213(8) Uani 1 1 d . . .
H6A H 0.1899 1.2537 0.8454 0.026 Uiso 1 1 calc R . .
H6B H 0.1997 1.1471 0.8116 0.026 Uiso 1 1 calc R . .
C7 C 0.25407(18) 1.1584(3) 0.9103(2) 0.0318(9) Uani 1 1 d . . .
H7A H 0.2486 1.1865 0.9520 0.048 Uiso 1 1 calc R . .
H7B H 0.2906 1.1914 0.9007 0.048 Uiso 1 1 calc R . .
H7C H 0.2615 1.0842 0.9153 0.048 Uiso 1 1 calc R . .
C8 C 0.18774(15) 0.9122(2) 1.12153(16) 0.0150(7) Uani 1 1 d . . .
C9 C 0.25656(18) 1.0443(3) 1.0958(2) 0.0275(9) Uani 1 1 d . . .
H9A H 0.2481 1.0120 1.0516 0.041 Uiso 1 1 calc R . .
H9B H 0.3012 1.0656 1.1114 0.041 Uiso 1 1 calc R . .
H9C H 0.2291 1.1045 1.0926 0.041 Uiso 1 1 calc R . .
C10 C 0.26334(18) 1.0092(3) 1.21189(19) 0.0300(9) Uani 1 1 d . . .
H10A H 0.2418 1.0744 1.2145 0.045 Uiso 1 1 calc R . .
H10B H 0.3095 1.0198 1.2264 0.045 Uiso 1 1 calc R . .
H10C H 0.2518 0.9584 1.2411 0.045 Uiso 1 1 calc R . .
C11 C 0.24190(17) 0.7660(3) 1.18737(19) 0.0240(8) Uani 1 1 d . . .
H11A H 0.2426 0.7302 1.2295 0.029 Uiso 1 1 calc R . .
H11B H 0.2812 0.8076 1.1962 0.029 Uiso 1 1 calc R . .
C12 C 0.2419(2) 0.6864(3) 1.1341(2) 0.0390(11) Uani 1 1 d . . .
H12A H 0.2056 0.6401 1.1285 0.058 Uiso 1 1 calc R . .
H12B H 0.2815 0.6467 1.1479 0.058 Uiso 1 1 calc R . .
H12C H 0.2387 0.7210 1.0914 0.058 Uiso 1 1 calc R . .
C13 C 0.12589(17) 0.7848(3) 1.16266(17) 0.0195(7) Uani 1 1 d . . .
H13A H 0.1326 0.7277 1.1954 0.023 Uiso 1 1 calc R . .
H13B H 0.1093 0.7552 1.1171 0.023 Uiso 1 1 calc R . .
C14 C 0.07708(18) 0.8590(3) 1.17523(19) 0.0234(8) Uani 1 1 d . . .
H14A H 0.0925 0.8860 1.2210 0.035 Uiso 1 1 calc R . .
H14B H 0.0367 0.8228 1.1696 0.035 Uiso 1 1 calc R . .
H14C H 0.0706 0.9159 1.1431 0.035 Uiso 1 1 calc R . .
C15 C 0.02006(16) 0.7029(2) 0.90543(16) 0.0159(7) Uani 1 1 d . . .
C16 C 0.13357(17) 0.6649(3) 0.9526(2) 0.0277(9) Uani 1 1 d . . .
H16A H 0.1486 0.7362 0.9565 0.042 Uiso 1 1 calc R . .
H16B H 0.1662 0.6200 0.9441 0.042 Uiso 1 1 calc R . .
H16C H 0.1251 0.6442 0.9945 0.042 Uiso 1 1 calc R . .
C17 C 0.08687(18) 0.6600(3) 0.83210(19) 0.0269(9) Uani 1 1 d . . .
H17A H 0.0462 0.6557 0.7969 0.040 Uiso 1 1 calc R . .
H17B H 0.1139 0.6020 0.8278 0.040 Uiso 1 1 calc R . .
H17C H 0.1082 0.7246 0.8275 0.040 Uiso 1 1 calc R . .
C18 C -0.04575(18) 0.5614(3) 0.84589(18) 0.0223(8) Uani 1 1 d . . .
H18A H -0.0055 0.5268 0.8465 0.027 Uiso 1 1 calc R . .
H18B H -0.0767 0.5484 0.8015 0.027 Uiso 1 1 calc R . .
C19 C -0.07097(19) 0.5142(3) 0.9000(2) 0.0312(9) Uani 1 1 d . . .
H19A H -0.0409 0.5274 0.9441 0.047 Uiso 1 1 calc R . .
H19B H -0.0760 0.4399 0.8927 0.047 Uiso 1 1 calc R . .
H19C H -0.1122 0.5449 0.8979 0.047 Uiso 1 1 calc R . .
C20 C -0.09153(16) 0.7341(3) 0.84442(18) 0.0198(8) Uani 1 1 d . . .
H20A H -0.1020 0.7377 0.8875 0.024 Uiso 1 1 calc R . .
H20B H -0.1272 0.6993 0.8114 0.024 Uiso 1 1 calc R . .
C21 C -0.08528(19) 0.8421(3) 0.8203(2) 0.0271(9) Uani 1 1 d . . .
H21A H -0.0529 0.8794 0.8547 0.041 Uiso 1 1 calc R . .
H21B H -0.1262 0.8777 0.8117 0.041 Uiso 1 1 calc R . .
H21C H -0.0727 0.8393 0.7788 0.041 Uiso 1 1 calc R . .

loop_
_atom_site_aniso_label
_atom_site_aniso_U_11
_atom_site_aniso_U_22
_atom_site_aniso_U_33
_atom_site_aniso_U_23
_atom_site_aniso_U_13
_atom_site_aniso_U_12
Cu1 0.0155(2) 0.0150(2) 0.0156(2) -0.00160(16) 0.00430(17) -0.00241(16)
Cu2 0.0180(2) 0.0130(2) 0.0164(2) 0.00227(16) 0.00543(17) 0.00135(16)
Cu3 0.0150(2) 0.0161(2) 0.0161(2) -0.00060(15) 0.00654(17) 0.00057(16)
N1 0.0145(14) 0.0155(15) 0.0179(15) 0.0011(11) 0.0053(12) 0.0019(11)
N2 0.0182(15) 0.0160(15) 0.0194(15) 0.0010(12) 0.0094(12) 0.0021(12)
N3 0.0206(16) 0.0139(15) 0.0157(15) 0.0007(11) 0.0054(12) 0.0011(12)
N4 0.0185(15) 0.0124(14) 0.0191(15) -0.0001(11) 0.0080(12) -0.0016(12)
N5 0.0175(15) 0.0168(15) 0.0230(16) 0.0005(12) 0.0036(13) -0.0039(12)
N6 0.0131(14) 0.0177(15) 0.0163(15) 0.0017(11) 0.0012(12) 0.0016(12)
N7 0.0161(15) 0.0166(15) 0.0197(15) -0.0016(12) 0.0082(12) -0.0019(12)
N8 0.0187(16) 0.0266(17) 0.0187(15) -0.0058(13) 0.0053(13) 0.0022(13)
N9 0.0178(15) 0.0178(15) 0.0171(15) -0.0036(12) 0.0042(12) 0.0000(12)
C1 0.0103(16) 0.0148(17) 0.0154(17) -0.0001(13) 0.0015(13) 0.0029(12)
C2 0.026(2) 0.0194(18) 0.0176(18) 0.0023(14) 0.0037(15) 0.0017(15)
C3 0.027(2) 0.0151(17) 0.0231(19) 0.0002(14) 0.0073(16) 0.0003(15)
C4 0.0246(19) 0.0174(18) 0.0210(19) -0.0028(14) 0.0092(16) 0.0002(14)
C5 0.032(2) 0.0195(19) 0.024(2) -0.0024(15) 0.0079(17) -0.0030(16)
C6 0.0208(19) 0.0237(19) 0.0229(19) -0.0021(15) 0.0118(16) -0.0005(15)
C7 0.019(2) 0.039(2) 0.038(2) 0.0012(18) 0.0097(18) 0.0001(17)
C8 0.0154(17) 0.0116(16) 0.0180(17) -0.0005(13) 0.0048(14) 0.0009(13)
C9 0.0203(19) 0.0208(19) 0.041(2) 0.0044(16) 0.0076(17) -0.0055(16)
C10 0.025(2) 0.028(2) 0.032(2) -0.0096(17) 0.0008(17) -0.0006(17)
C11 0.0219(19) 0.0225(19) 0.026(2) 0.0081(16) 0.0049(16) 0.0040(15)
C12 0.034(2) 0.027(2) 0.057(3) -0.002(2) 0.014(2) 0.0138(19)
C13 0.0224(19) 0.0193(18) 0.0171(18) 0.0011(14) 0.0061(15) -0.0046(15)
C14 0.022(2) 0.025(2) 0.0234(19) 0.0004(15) 0.0074(16) -0.0023(16)
C15 0.0176(17) 0.0166(17) 0.0137(17) 0.0030(13) 0.0050(14) 0.0010(14)
C16 0.0181(19) 0.033(2) 0.030(2) -0.0127(17) 0.0037(16) 0.0041(16)
C17 0.024(2) 0.034(2) 0.027(2) -0.0055(17) 0.0129(17) 0.0000(17)
C18 0.0219(19) 0.0197(19) 0.0228(19) -0.0058(15) 0.0022(15) -0.0026(15)
C19 0.031(2) 0.023(2) 0.041(2) 0.0023(17) 0.0125(19) -0.0031(17)
C20 0.0164(17) 0.0222(19) 0.0181(18) -0.0020(14) 0.0009(14) -0.0016(14)
C21 0.029(2) 0.021(2) 0.030(2) 0.0017(16) 0.0064(17) 0.0013(16)

loop_
_atom_type_symbol
_atom_type_description
_atom_type_scat_dispersion_real
_atom_type_scat_dispersion_imag
_atom_type_scat_source
C C 0.0033 0.0016 'International Tables Vol C Tables 4.2.6.8 and 6.1.1.4'
H H 0.0000 0.0000 'International Tables Vol C Tables 4.2.6.8 and 6.1.1.4'
N N 0.0061 0.0033 'International Tables Vol C Tables 4.2.6.8 and 6.1.1.4'
Cu Cu 0.3201 1.2651 'International Tables Vol C Tables 4.2.6.8 and 6.1.1.4'

loop_
_geom_angle_atom_site_label_1
_geom_angle_atom_site_label_2
_geom_angle_atom_site_label_3
_geom_angle
_geom_angle_site_symmetry_1
_geom_angle_site_symmetry_3
_geom_angle_publ_flag
N4 Cu1 N7 176.07(13) . . ?
N4 Cu1 Cu3 136.73(9) . . ?
N7 Cu1 Cu3 42.96(9) . . ?
N4 Cu1 Cu2 42.44(9) . . ?
N7 Cu1 Cu2 133.63(9) . . ?
Cu3 Cu1 Cu2 119.968(19) . . ?
N1 Cu2 N4 175.59(12) . . ?
N1 Cu2 Cu3 42.66(9) . 5_577 ?
N4 Cu2 Cu3 132.94(9) . 5_577 ?
N1 Cu2 Cu1 137.23(9) . . ?
N4 Cu2 Cu1 42.40(9) . . ?
Cu3 Cu2 Cu1 120.978(19) 5_577 . ?
N1 Cu3 N7 174.48(13) 5_577 . ?
N1 Cu3 Cu1 131.45(9) 5_577 . ?
N7 Cu3 Cu1 43.04(9) . . ?
N1 Cu3 Cu2 42.57(8) 5_577 5_577 ?
N7 Cu3 Cu2 137.22(9) . 5_577 ?
Cu1 Cu3 Cu2 118.74(2) . 5_577 ?
C1 N1 Cu2 133.4(2) . . ?
C1 N1 Cu3 131.8(2) . 5_577 ?
Cu2 N1 Cu3 94.77(13) . 5_577 ?
C1 N2 C4 118.5(3) . . ?
C1 N2 C6 116.7(3) . . ?
C4 N2 C6 113.0(3) . . ?
C1 N3 C3 117.8(3) . . ?
C1 N3 C2 119.0(3) . . ?
C3 N3 C2 112.6(3) . . ?
C8 N4 Cu1 133.1(2) . . ?
C8 N4 Cu2 131.8(2) . . ?
Cu1 N4 Cu2 95.16(13) . . ?
C8 N5 C9 118.2(3) . . ?
C8 N5 C10 117.9(3) . . ?
C9 N5 C10 112.9(3) . . ?
C8 N6 C13 117.5(3) . . ?
C8 N6 C11 116.2(3) . . ?
C13 N6 C11 114.3(3) . . ?
C15 N7 Cu3 133.0(2) . . ?
C15 N7 Cu1 132.9(2) . . ?
Cu3 N7 Cu1 94.01(13) . . ?
C15 N8 C16 117.9(3) . . ?
C15 N8 C17 118.8(3) . . ?
C16 N8 C17 112.9(3) . . ?
C15 N9 C20 117.3(3) . . ?
C15 N9 C18 116.0(3) . . ?
C20 N9 C18 114.2(3) . . ?
N1 C1 N2 125.2(3) . . ?
N1 C1 N3 123.9(3) . . ?
N2 C1 N3 110.9(3) . . ?
N3 C2 H2A 109.5 . . ?
N3 C2 H2B 109.5 . . ?
H2A C2 H2B 109.5 . . ?
N3 C2 H2C 109.5 . . ?
H2A C2 H2C 109.5 . . ?
H2B C2 H2C 109.5 . . ?
N3 C3 H3A 109.5 . . ?
N3 C3 H3B 109.5 . . ?
H3A C3 H3B 109.5 . . ?
N3 C3 H3C 109.5 . . ?
H3A C3 H3C 109.5 . . ?
H3B C3 H3C 109.5 . . ?
N2 C4 C5 113.1(3) . . ?
N2 C4 H4A 109.0 . . ?
C5 C4 H4A 109.0 . . ?
N2 C4 H4B 109.0 . . ?
C5 C4 H4B 109.0 . . ?
H4A C4 H4B 107.8 . . ?
C4 C5 H5A 109.5 . . ?
C4 C5 H5B 109.5 . . ?
H5A C5 H5B 109.5 . . ?
C4 C5 H5C 109.5 . . ?
H5A C5 H5C 109.5 . . ?
H5B C5 H5C 109.5 . . ?
N2 C6 C7 114.2(3) . . ?
N2 C6 H6A 108.7 . . ?
C7 C6 H6A 108.7 . . ?
N2 C6 H6B 108.7 . . ?
C7 C6 H6B 108.7 . . ?
H6A C6 H6B 107.6 . . ?
C6 C7 H7A 109.5 . . ?
C6 C7 H7B 109.5 . . ?
H7A C7 H7B 109.5 . . ?
C6 C7 H7C 109.5 . . ?
H7A C7 H7C 109.5 . . ?
H7B C7 H7C 109.5 . . ?
N4 C8 N6 125.1(3) . . ?
N4 C8 N5 123.5(3) . . ?
N6 C8 N5 111.4(3) . . ?
N5 C9 H9A 109.5 . . ?
N5 C9 H9B 109.5 . . ?
H9A C9 H9B 109.5 . . ?
N5 C9 H9C 109.5 . . ?
H9A C9 H9C 109.5 . . ?
H9B C9 H9C 109.5 . . ?
N5 C10 H10A 109.5 . . ?
N5 C10 H10B 109.5 . . ?
H10A C10 H10B 109.5 . . ?
N5 C10 H10C 109.5 . . ?
H10A C10 H10C 109.5 . . ?
H10B C10 H10C 109.5 . . ?
N6 C11 C12 113.4(3) . . ?
N6 C11 H11A 108.9 . . ?
C12 C11 H11A 108.9 . . ?
N6 C11 H11B 108.9 . . ?
C12 C11 H11B 108.9 . . ?
H11A C11 H11B 107.7 . . ?
C11 C12 H12A 109.5 . . ?
C11 C12 H12B 109.5 . . ?
H12A C12 H12B 109.5 . . ?
C11 C12 H12C 109.5 . . ?
H12A C12 H12C 109.5 . . ?
H12B C12 H12C 109.5 . . ?
N6 C13 C14 111.9(3) . . ?
N6 C13 H13A 109.2 . . ?
C14 C13 H13A 109.2 . . ?
N6 C13 H13B 109.2 . . ?
C14 C13 H13B 109.2 . . ?
H13A C13 H13B 107.9 . . ?
C13 C14 H14A 109.5 . . ?
C13 C14 H14B 109.5 . . ?
H14A C14 H14B 109.5 . . ?
C13 C14 H14C 109.5 . . ?
H14A C14 H14C 109.5 . . ?
H14B C14 H14C 109.5 . . ?
N7 C15 N9 125.3(3) . . ?
N7 C15 N8 123.5(3) . . ?
N9 C15 N8 111.2(3) . . ?
N8 C16 H16A 109.5 . . ?
N8 C16 H16B 109.5 . . ?
H16A C16 H16B 109.5 . . ?
N8 C16 H16C 109.5 . . ?
H16A C16 H16C 109.5 . . ?
H16B C16 H16C 109.5 . . ?
N8 C17 H17A 109.5 . . ?
N8 C17 H17B 109.5 . . ?
H17A C17 H17B 109.5 . . ?
N8 C17 H17C 109.5 . . ?
H17A C17 H17C 109.5 . . ?
H17B C17 H17C 109.5 . . ?
N9 C18 C19 113.7(3) . . ?
N9 C18 H18A 108.8 . . ?
C19 C18 H18A 108.8 . . ?
N9 C18 H18B 108.8 . . ?
C19 C18 H18B 108.8 . . ?
H18A C18 H18B 107.7 . . ?
C18 C19 H19A 109.5 . . ?
C18 C19 H19B 109.5 . . ?
H19A C19 H19B 109.5 . . ?
C18 C19 H19C 109.5 . . ?
H19A C19 H19C 109.5 . . ?
H19B C19 H19C 109.5 . . ?
N9 C20 C21 113.3(3) . . ?
N9 C20 H20A 108.9 . . ?
C21 C20 H20A 108.9 . . ?
N9 C20 H20B 108.9 . . ?
C21 C20 H20B 108.9 . . ?
H20A C20 H20B 107.7 . . ?
C20 C21 H21A 109.5 . . ?
C20 C21 H21B 109.5 . . ?
H21A C21 H21B 109.5 . . ?
C20 C21 H21C 109.5 . . ?
H21A C21 H21C 109.5 . . ?
H21B C21 H21C 109.5 . . ?

loop_
_geom_bond_atom_site_label_1
_geom_bond_atom_site_label_2
_geom_bond_distance
_geom_bond_site_symmetry_2
_geom_bond_publ_flag
Cu1 N4 1.853(3) . ?
Cu1 N7 1.857(3) . ?
Cu1 Cu3 2.7147(6) . ?
Cu1 Cu2 2.7370(6) . ?
Cu2 N1 1.850(3) . ?
Cu2 N4 1.855(3) . ?
Cu2 Cu3 2.7257(6) 5_577 ?
Cu3 N1 1.854(3) 5_577 ?
Cu3 N7 1.855(3) . ?
Cu3 Cu2 2.7257(6) 5_577 ?
N1 C1 1.268(4) . ?
N1 Cu3 1.854(3) 5_577 ?
N2 C1 1.409(4) . ?
N2 C4 1.454(4) . ?
N2 C6 1.474(4) . ?
N3 C1 1.413(4) . ?
N3 C3 1.448(4) . ?
N3 C2 1.461(4) . ?
N4 C8 1.279(4) . ?
N5 C8 1.413(4) . ?
N5 C9 1.441(5) . ?
N5 C10 1.465(5) . ?
N6 C8 1.407(4) . ?
N6 C13 1.459(4) . ?
N6 C11 1.472(4) . ?
N7 C15 1.275(4) . ?
N8 C15 1.412(4) . ?
N8 C16 1.450(5) . ?
N8 C17 1.456(5) . ?
N9 C15 1.410(4) . ?
N9 C20 1.455(4) . ?
N9 C18 1.473(4) . ?
C2 H2A 0.9800 . ?
C2 H2B 0.9800 . ?
C2 H2C 0.9800 . ?
C3 H3A 0.9800 . ?
C3 H3B 0.9800 . ?
C3 H3C 0.9800 . ?
C4 C5 1.516(5) . ?
C4 H4A 0.9900 . ?
C4 H4B 0.9900 . ?
C5 H5A 0.9800 . ?
C5 H5B 0.9800 . ?
C5 H5C 0.9800 . ?
C6 C7 1.519(5) . ?
C6 H6A 0.9900 . ?
C6 H6B 0.9900 . ?
C7 H7A 0.9800 . ?
C7 H7B 0.9800 . ?
C7 H7C 0.9800 . ?
C9 H9A 0.9800 . ?
C9 H9B 0.9800 . ?
C9 H9C 0.9800 . ?
C10 H10A 0.9800 . ?
C10 H10B 0.9800 . ?
C10 H10C 0.9800 . ?
C11 C12 1.519(6) . ?
C11 H11A 0.9900 . ?
C11 H11B 0.9900 . ?
C12 H12A 0.9800 . ?
C12 H12B 0.9800 . ?
C12 H12C 0.9800 . ?
C13 C14 1.521(5) . ?
C13 H13A 0.9900 . ?
C13 H13B 0.9900 . ?
C14 H14A 0.9800 . ?
C14 H14B 0.9800 . ?
C14 H14C 0.9800 . ?
C16 H16A 0.9800 . ?
C16 H16B 0.9800 . ?
C16 H16C 0.9800 . ?
C17 H17A 0.9800 . ?
C17 H17B 0.9800 . ?
C17 H17C 0.9800 . ?
C18 C19 1.521(5) . ?
C18 H18A 0.9900 . ?
C18 H18B 0.9900 . ?
C19 H19A 0.9800 . ?
C19 H19B 0.9800 . ?
C19 H19C 0.9800 . ?
C20 C21 1.513(5) . ?
C20 H20A 0.9900 . ?
C20 H20B 0.9900 . ?
C21 H21A 0.9800 . ?
C21 H21B 0.9800 . ?
C21 H21C 0.9800 . ?
